data_4084415
loop_
_publ_author_name
'Saxena, Priya'
'Thirupathi, Natesan'
'Nethaji, Munirathinam'

_publ_contact_author 'Thirupathi N.'
_publ_section_title
;
 Depalladation of Neutral Monoalkyne- and Dialkyne-Inserted Palladacycles
 and Alkyne Insertion/Depalladation Reactions of Cationic Palladacycles
 Derived fromN,N&#x2032;,N&#x2033;-Triarylguanidines as Facile Routes for
 Guanidine-Containing Heterocycles/Carbocycles: Synthetic, Structural, and
 Mechanistic Aspects
;
_journal_issue 19
_journal_name_full Organometallics
_journal_page_first 5554
_journal_paper_doi 10.1021/om500837v
_journal_volume 33
_journal_year 2014
_chemical_formula_moiety 'C29 H26 B F4 N3 O3'
_chemical_formula_sum 'C29 H26 B F4 N3 O3'
_chemical_formula_weight 551.34
_chemical_name_systematic
;
 ?
;
_space_group_IT_number 33
_symmetry_cell_setting orthorhombic
_symmetry_space_group_name_Hall 'P 2c -2n'
_symmetry_space_group_name_H-M 'P n a 21'
_atom_sites_solution_hydrogens geom
_atom_sites_solution_primary direct
_atom_sites_solution_secondary difmap
_audit_creation_method SHELXL-97
_cell_angle_alpha 90.00
_cell_angle_beta 90.00
_cell_angle_gamma 90.00
_cell_formula_units_Z 4
_cell_length_a 18.8571(12)
_cell_length_b 8.2491(5)
_cell_length_c 17.0267(10)
_cell_measurement_reflns_used 3631
_cell_measurement_temperature 120(2)
_cell_measurement_theta_max 26.37
_cell_measurement_theta_min 2.95
_cell_volume 2648.6(3)
_computing_cell_refinement 'CrysAlisPro, Oxford Diffraction Ltd.'
_computing_data_collection 'CrysAlisPro, Oxford Diffraction Ltd.'
_computing_data_reduction 'CrysAlisPro, Oxford Diffraction Ltd.'
_computing_molecular_graphics 'OLEX 2-2.1'
_computing_publication_material 'WINGX V1.80.01'
_computing_structure_refinement 'SHELXL-97 (Sheldrick, 2008)'
_computing_structure_solution SIR-92
_diffrn_ambient_temperature 120(2)
_diffrn_detector_area_resol_mean 0.3703
_diffrn_measured_fraction_theta_full 0.998
_diffrn_measured_fraction_theta_max 0.998
_diffrn_measurement_device_type 'Sapphire-3 CCD detector'
_diffrn_measurement_method 'OMEGA SCAN'
_diffrn_radiation_monochromator graphite
_diffrn_radiation_source 'fine-focus sealed tube'
_diffrn_radiation_type MoK\a
_diffrn_radiation_wavelength 0.71073
_diffrn_reflns_av_R_equivalents 0.0227
_diffrn_reflns_av_sigmaI/netI 0.0469
_diffrn_reflns_limit_h_max 23
_diffrn_reflns_limit_h_min -12
_diffrn_reflns_limit_k_max 7
_diffrn_reflns_limit_k_min -10
_diffrn_reflns_limit_l_max 19
_diffrn_reflns_limit_l_min -21
_diffrn_reflns_number 10057
_diffrn_reflns_theta_full 26.37
_diffrn_reflns_theta_max 26.37
_diffrn_reflns_theta_min 2.95
_exptl_absorpt_coefficient_mu 0.109
_exptl_absorpt_correction_T_max 0.9786
_exptl_absorpt_correction_T_min 0.9765
_exptl_absorpt_correction_type empirical
_exptl_absorpt_process_details 'CrysAlisPro 1.171.34.40 (2006)'
_exptl_crystal_colour RED
_exptl_crystal_density_diffrn 1.383
_exptl_crystal_density_method 'not measured'
_exptl_crystal_description CUBOIDAL
_exptl_crystal_F_000 1144
_exptl_crystal_size_max 0.22
_exptl_crystal_size_mid 0.21
_exptl_crystal_size_min 0.20
_refine_diff_density_max 0.623
_refine_diff_density_min -0.447
_refine_diff_density_rms 0.054
_refine_ls_abs_structure_details 'Flack H D (1983), Acta Cryst. A39, 876-881'
_refine_ls_abs_structure_Flack 0.5(13)
_refine_ls_extinction_method none
_refine_ls_goodness_of_fit_ref 1.037
_refine_ls_hydrogen_treatment mixed
_refine_ls_matrix_type full
_refine_ls_number_parameters 368
_refine_ls_number_reflns 5301
_refine_ls_number_restraints 1
_refine_ls_restrained_S_all 1.037
_refine_ls_R_factor_all 0.0783
_refine_ls_R_factor_gt 0.0635
_refine_ls_shift/su_max 0.004
_refine_ls_shift/su_mean 0.000
_refine_ls_structure_factor_coef Fsqd
_refine_ls_weighting_details 'calc w=1/[\s^2^(Fo^2^)+(0.0833P)^2^+1.8256P] where P=(Fo^2^+2Fc^2^)/3'
_refine_ls_weighting_scheme calc
_refine_ls_wR_factor_gt 0.1557
_refine_ls_wR_factor_ref 0.1655
_reflns_number_gt 4417
_reflns_number_total 5301
_reflns_threshold_expression >2\s(I)
_cod_data_source_file om500837v_si_002.cif
_cod_data_source_block 7
_cod_depositor_comments
;
The following automatic conversions were performed:

'_symmetry_cell_setting' value 'ORTHORHOMBIC' changed to
'orthorhombic' according to
/home/saulius/struct/COD-crude-data--automatic-downloads/rss-feeds/ACS/lib/dictionaries/cif_core.dic
dictionary named 'cif_core.dic' version 2.4.2 from
2011-04-26.

'_exptl_absorpt_correction_type' value 'EMPIRICAL'
changed to 'empirical' according to
/home/saulius/struct/COD-crude-data--automatic-downloads/rss-feeds/ACS/lib/dictionaries/cif_core.dic
dictionary named 'cif_core.dic' version 2.4.2 from 2011-04-26.

Automatic conversion script
Id: cif_fix_values 2281 2013-09-26 08:29:07Z andrius 

 Adding full bibliography for 4084410--4084417.cif.
;
_cod_original_sg_symbol_H-M Pna21
_cod_database_code 4084415

loop_
_symmetry_equiv_pos_as_xyz
'x, y, z'
'-x, -y, z+1/2'
'-x+1/2, y+1/2, z+1/2'
'x+1/2, -y+1/2, z'

loop_
_atom_site_label
_atom_site_type_symbol
_atom_site_fract_x
_atom_site_fract_y
_atom_site_fract_z
_atom_site_U_iso_or_equiv
_atom_site_adp_type
_atom_site_occupancy
_atom_site_symmetry_multiplicity
_atom_site_calc_flag
_atom_site_refinement_flags
O1 O 0.16578(13) 0.3313(3) 0.10631(15) 0.0363(6) Uani 1 1 d .
O2 O 0.11389(14) 0.7734(3) 0.21795(15) 0.0395(6) Uani 1 1 d .
O3 O 0.09168(13) 0.0409(3) 0.43440(14) 0.0356(6) Uani 1 1 d .
N1 N 0.23600(15) 0.3109(3) 0.23933(15) 0.0252(6) Uani 1 1 d .
N2 N 0.14920(15) 0.4972(4) 0.27461(18) 0.0299(7) Uani 1 1 d .
H2 H 0.1720(19) 0.567(5) 0.240(2) 0.028(10) Uiso 1 1 d .
N3 N 0.14914(15) 0.2459(4) 0.33502(15) 0.0260(6) Uani 1 1 d .
C1 C 0.17659(17) 0.3489(4) 0.28577(19) 0.0259(7) Uani 1 1 d .
C2 C 0.26014(18) 0.4286(4) 0.1814(2) 0.0284(7) Uani 1 1 d .
C3 C 0.31678(18) 0.5271(5) 0.1960(2) 0.0315(8) Uani 1 1 d .
H3 H 0.3428 0.5181 0.2436 0.038 Uiso 1 1 calc R
C4 C 0.3354(2) 0.6409(5) 0.1395(2) 0.0386(9) Uani 1 1 d .
H4 H 0.3751 0.7097 0.1477 0.046 Uiso 1 1 calc R
C5 C 0.2966(2) 0.6536(4) 0.0720(2) 0.0378(9) Uani 1 1 d .
H5 H 0.3092 0.7330 0.0341 0.045 Uiso 1 1 calc R
C6 C 0.2391(2) 0.5525(5) 0.0577(2) 0.0353(9) Uani 1 1 d .
H6 H 0.2126 0.5626 0.0105 0.042 Uiso 1 1 calc R
C7 C 0.22075(18) 0.4380(4) 0.1126(2) 0.0293(7) Uani 1 1 d .
C8 C 0.1223(2) 0.3449(7) 0.0381(3) 0.0576(13) Uani 1 1 d .
H8A H 0.1018 0.4540 0.0358 0.086 Uiso 1 1 calc R
H8B H 0.0841 0.2645 0.0407 0.086 Uiso 1 1 calc R
H8C H 0.1511 0.3257 -0.0089 0.086 Uiso 1 1 calc R
C9 C 0.08383(17) 0.5602(4) 0.30183(19) 0.0276(7) Uani 1 1 d .
C10 C 0.03859(17) 0.4860(4) 0.35429(19) 0.0272(7) Uani 1 1 d .
H10 H 0.0509 0.3847 0.3771 0.033 Uiso 1 1 calc R
C11 C -0.02507(19) 0.5606(5) 0.3736(2) 0.0376(9) Uani 1 1 d .
H11 H -0.0575 0.5070 0.4074 0.045 Uiso 1 1 calc R
C12 C -0.0418(2) 0.7113(5) 0.3442(2) 0.0401(9) Uani 1 1 d .
H12 H -0.0844 0.7635 0.3599 0.048 Uiso 1 1 calc R
C13 C 0.00361(19) 0.7869(5) 0.2918(2) 0.0354(8) Uani 1 1 d .
H13 H -0.0082 0.8905 0.2711 0.043 Uiso 1 1 calc R
C14 C 0.06567(18) 0.7123(4) 0.2697(2) 0.0300(8) Uani 1 1 d .
C15 C 0.0942(3) 0.9113(6) 0.1726(3) 0.0510(11) Uani 1 1 d .
H15A H 0.0488 0.8902 0.1463 0.076 Uiso 1 1 calc R
H15B H 0.1308 0.9330 0.1331 0.076 Uiso 1 1 calc R
H15C H 0.0893 1.0057 0.2071 0.076 Uiso 1 1 calc R
C16 C 0.18056(18) 0.0991(4) 0.34343(18) 0.0267(7) Uani 1 1 d .
C17 C 0.24166(18) 0.0528(4) 0.30004(19) 0.0275(7) Uani 1 1 d .
C18 C 0.2732(2) -0.1032(4) 0.3111(2) 0.0310(8) Uani 1 1 d .
H18 H 0.3136 -0.1354 0.2816 0.037 Uiso 1 1 calc R
C19 C 0.2437(2) -0.2036(5) 0.3648(2) 0.0371(9) Uani 1 1 d .
H19 H 0.2649 -0.3062 0.3742 0.045 Uiso 1 1 calc R
C20 C 0.1818(2) -0.1596(4) 0.4075(2) 0.0329(8) Uani 1 1 d .
H20 H 0.1620 -0.2345 0.4438 0.039 Uiso 1 1 calc R
C21 C 0.15010(19) -0.0119(4) 0.39737(19) 0.0295(8) Uani 1 1 d .
C22 C 0.0581(2) -0.0659(5) 0.4886(2) 0.0419(10) Uani 1 1 d .
H22A H 0.0442 -0.1658 0.4614 0.063 Uiso 1 1 calc R
H22B H 0.0158 -0.0134 0.5104 0.063 Uiso 1 1 calc R
H22C H 0.0911 -0.0921 0.5312 0.063 Uiso 1 1 calc R
C23 C 0.26755(18) 0.1652(4) 0.2453(2) 0.0274(7) Uani 1 1 d .
C24 C 0.32607(19) 0.1263(4) 0.1900(2) 0.0297(8) Uani 1 1 d .
C25 C 0.3097(2) 0.0789(4) 0.1141(2) 0.0328(8) Uani 1 1 d .
H25 H 0.2616 0.0756 0.0976 0.039 Uiso 1 1 calc R
C26 C 0.3634(2) 0.0360(4) 0.0619(2) 0.0372(9) Uani 1 1 d .
H26 H 0.3523 0.0014 0.0101 0.045 Uiso 1 1 calc R
C27 C 0.4330(2) 0.0446(5) 0.0867(2) 0.0443(10) Uani 1 1 d .
H27 H 0.4700 0.0165 0.0514 0.053 Uiso 1 1 calc R
C28 C 0.4495(2) 0.0932(5) 0.1615(3) 0.0454(10) Uani 1 1 d .
H28 H 0.4976 0.0978 0.1776 0.054 Uiso 1 1 calc R
C29 C 0.39590(19) 0.1359(5) 0.2139(2) 0.0383(9) Uani 1 1 d .
H29 H 0.4073 0.1712 0.2655 0.046 Uiso 1 1 calc R
B1 B 0.3487(3) 0.3829(5) 0.4317(3) 0.0364(10) Uani 1 1 d .
F1 F 0.3703(4) 0.2377(5) 0.4455(5) 0.236(5) Uani 1 1 d .
F2 F 0.2777(2) 0.3790(7) 0.4252(3) 0.145(2) Uani 1 1 d .
F3 F 0.3646(3) 0.4804(9) 0.4879(3) 0.169(3) Uani 1 1 d .
F4 F 0.3794(2) 0.4437(6) 0.3666(2) 0.1145(16) Uani 1 1 d .

loop_
_atom_site_aniso_label
_atom_site_aniso_U_11
_atom_site_aniso_U_22
_atom_site_aniso_U_33
_atom_site_aniso_U_23
_atom_site_aniso_U_13
_atom_site_aniso_U_12
O1 0.0319(12) 0.0446(16) 0.0324(13) 0.0094(12) -0.0050(11) 0.0005(12)
O2 0.0386(14) 0.0372(15) 0.0427(14) 0.0133(12) 0.0041(12) 0.0091(12)
O3 0.0379(14) 0.0371(14) 0.0317(13) 0.0050(11) 0.0069(11) -0.0086(12)
N1 0.0279(14) 0.0265(15) 0.0213(13) 0.0051(12) 0.0017(11) 0.0013(12)
N2 0.0310(15) 0.0268(16) 0.0319(15) 0.0074(13) 0.0063(13) 0.0026(13)
N3 0.0266(13) 0.0286(15) 0.0227(13) 0.0028(11) 0.0000(11) -0.0017(12)
C1 0.0272(16) 0.0290(18) 0.0214(16) 0.0021(14) -0.0015(13) 0.0011(14)
C2 0.0322(17) 0.0265(17) 0.0264(18) 0.0082(14) 0.0053(14) 0.0045(14)
C3 0.0300(17) 0.0332(19) 0.0314(18) -0.0054(15) 0.0025(15) 0.0047(15)
C4 0.043(2) 0.027(2) 0.046(2) -0.0046(17) 0.0135(18) -0.0042(17)
C5 0.056(2) 0.0267(19) 0.0307(19) 0.0084(16) 0.0158(18) 0.0048(18)
C6 0.042(2) 0.034(2) 0.0297(19) 0.0097(15) 0.0077(16) 0.0175(17)
C7 0.0277(16) 0.0326(19) 0.0277(17) 0.0034(15) 0.0064(14) 0.0072(15)
C8 0.041(2) 0.088(4) 0.044(3) 0.012(3) -0.010(2) -0.003(2)
C9 0.0264(16) 0.0345(19) 0.0217(15) -0.0008(14) -0.0013(13) -0.0002(14)
C10 0.0295(17) 0.0301(18) 0.0221(15) -0.0006(14) 0.0010(14) -0.0005(14)
C11 0.0298(18) 0.049(2) 0.0341(19) -0.0058(17) 0.0072(16) -0.0016(17)
C12 0.0276(18) 0.052(3) 0.041(2) -0.0108(19) -0.0009(17) 0.0038(17)
C13 0.0358(19) 0.036(2) 0.034(2) -0.0054(16) -0.0044(16) 0.0062(16)
C14 0.0307(17) 0.0324(19) 0.0270(17) 0.0013(15) -0.0038(15) 0.0033(15)
C15 0.054(2) 0.050(3) 0.049(2) 0.025(2) -0.002(2) 0.008(2)
C16 0.0298(17) 0.0292(18) 0.0212(16) 0.0012(13) -0.0078(13) -0.0070(14)
C17 0.0313(17) 0.0278(17) 0.0235(16) 0.0070(14) -0.0045(14) 0.0004(14)
C18 0.0352(18) 0.0300(19) 0.0277(17) 0.0079(15) -0.0002(15) 0.0026(15)
C19 0.046(2) 0.030(2) 0.036(2) 0.0046(16) -0.0035(18) 0.0008(17)
C20 0.043(2) 0.028(2) 0.0273(18) 0.0074(14) -0.0005(16) -0.0105(16)
C21 0.0344(18) 0.0315(19) 0.0225(16) 0.0027(14) -0.0038(14) -0.0081(15)
C22 0.046(2) 0.048(2) 0.0309(19) 0.0058(17) 0.0071(17) -0.0201(19)
C23 0.0293(17) 0.0270(18) 0.0259(17) 0.0025(15) -0.0033(14) 0.0015(14)
C24 0.0359(18) 0.0196(16) 0.0336(18) 0.0123(14) 0.0055(15) 0.0084(14)
C25 0.0409(19) 0.0235(18) 0.0340(19) 0.0095(15) 0.0040(16) 0.0021(15)
C26 0.052(2) 0.0255(18) 0.0340(19) 0.0083(15) 0.0108(17) 0.0060(17)
C27 0.051(2) 0.035(2) 0.046(2) 0.0182(18) 0.022(2) 0.0128(19)
C28 0.037(2) 0.050(3) 0.050(2) 0.016(2) 0.0043(19) 0.0087(19)
C29 0.0338(19) 0.047(2) 0.0339(18) 0.0122(18) -0.0028(16) 0.0071(18)
B1 0.054(3) 0.024(2) 0.031(2) 0.0066(17) -0.0039(19) -0.0139(19)
F1 0.274(7) 0.071(3) 0.364(9) 0.106(4) 0.263(7) 0.084(4)
F2 0.085(3) 0.192(5) 0.159(4) 0.065(4) -0.029(3) -0.065(3)
F3 0.195(5) 0.245(7) 0.066(2) -0.058(3) -0.017(3) -0.078(5)
F4 0.148(4) 0.139(4) 0.0568(19) 0.046(2) -0.003(2) -0.062(3)

loop_
_atom_type_symbol
_atom_type_description
_atom_type_scat_dispersion_real
_atom_type_scat_dispersion_imag
_atom_type_scat_source
C C 0.0033 0.0016 'International Tables Vol C Tables 4.2.6.8 and 6.1.1.4'
H H 0.0000 0.0000 'International Tables Vol C Tables 4.2.6.8 and 6.1.1.4'
B B 0.0013 0.0007 'International Tables Vol C Tables 4.2.6.8 and 6.1.1.4'
N N 0.0061 0.0033 'International Tables Vol C Tables 4.2.6.8 and 6.1.1.4'
O O 0.0106 0.0060 'International Tables Vol C Tables 4.2.6.8 and 6.1.1.4'
F F 0.0171 0.0103 'International Tables Vol C Tables 4.2.6.8 and 6.1.1.4'

loop_
_geom_angle_atom_site_label_1
_geom_angle_atom_site_label_2
_geom_angle_atom_site_label_3
_geom_angle
C7 O1 C8 116.8(3)
C14 O2 C15 118.1(3)
C21 O3 C22 117.9(3)
C23 N1 C1 120.6(3)
C23 N1 C2 120.6(3)
C1 N1 C2 118.7(3)
C1 N2 C9 128.6(3)
C1 N2 H2 119(2)
C9 N2 H2 112(2)
C1 N3 C16 118.5(3)
N3 C1 N2 122.3(3)
N3 C1 N1 122.2(3)
N2 C1 N1 115.5(3)
C3 C2 C7 122.6(3)
C3 C2 N1 121.2(3)
C7 C2 N1 116.2(3)
C2 C3 C4 118.2(4)
C2 C3 H3 120.9
C4 C3 H3 120.9
C5 C4 C3 119.9(4)
C5 C4 H4 120.0
C3 C4 H4 120.0
C4 C5 C6 121.3(3)
C4 C5 H5 119.4
C6 C5 H5 119.4
C7 C6 C5 119.3(3)
C7 C6 H6 120.3
C5 C6 H6 120.3
O1 C7 C6 125.5(3)
O1 C7 C2 115.9(3)
C6 C7 C2 118.6(3)
O1 C8 H8A 109.5
O1 C8 H8B 109.5
H8A C8 H8B 109.5
O1 C8 H8C 109.5
H8A C8 H8C 109.5
H8B C8 H8C 109.5
C10 C9 C14 119.7(3)
C10 C9 N2 126.0(3)
C14 C9 N2 114.3(3)
C9 C10 C11 119.5(3)
C9 C10 H10 120.3
C11 C10 H10 120.3
C12 C11 C10 120.8(4)
C12 C11 H11 119.6
C10 C11 H11 119.6
C11 C12 C13 120.0(4)
C11 C12 H12 120.0
C13 C12 H12 120.0
C14 C13 C12 120.1(4)
C14 C13 H13 120.0
C12 C13 H13 120.0
O2 C14 C13 125.4(3)
O2 C14 C9 114.7(3)
C13 C14 C9 119.9(3)
O2 C15 H15A 109.5
O2 C15 H15B 109.5
H15A C15 H15B 109.5
O2 C15 H15C 109.5
H15A C15 H15C 109.5
H15B C15 H15C 109.5
N3 C16 C21 117.9(3)
N3 C16 C17 122.6(3)
C21 C16 C17 119.5(3)
C23 C17 C16 116.8(3)
C23 C17 C18 122.5(3)
C16 C17 C18 120.7(3)
C19 C18 C17 118.0(3)
C19 C18 H18 121.0
C17 C18 H18 121.0
C18 C19 C20 121.7(4)
C18 C19 H19 119.1
C20 C19 H19 119.1
C21 C20 C19 121.5(3)
C21 C20 H20 119.3
C19 C20 H20 119.3
O3 C21 C20 126.1(3)
O3 C21 C16 115.3(3)
C20 C21 C16 118.6(3)
O3 C22 H22A 109.5
O3 C22 H22B 109.5
H22A C22 H22B 109.5
O3 C22 H22C 109.5
H22A C22 H22C 109.5
H22B C22 H22C 109.5
N1 C23 C17 119.1(3)
N1 C23 C24 118.2(3)
C17 C23 C24 122.5(3)
C29 C24 C25 120.3(3)
C29 C24 C23 120.6(3)
C25 C24 C23 119.1(3)
C24 C25 C26 120.3(4)
C24 C25 H25 119.8
C26 C25 H25 119.8
C27 C26 C25 118.9(4)
C27 C26 H26 120.6
C25 C26 H26 120.6
C28 C27 C26 120.9(4)
C28 C27 H27 119.5
C26 C27 H27 119.5
C27 C28 C29 120.3(4)
C27 C28 H28 119.8
C29 C28 H28 119.8
C24 C29 C28 119.2(4)
C24 C29 H29 120.4
C28 C29 H29 120.4
F3 B1 F1 111.8(6)
F3 B1 F2 108.0(5)
F1 B1 F2 107.9(5)
F3 B1 F4 106.2(4)
F1 B1 F4 111.2(5)
F2 B1 F4 111.7(4)

loop_
_geom_bond_atom_site_label_1
_geom_bond_atom_site_label_2
_geom_bond_distance
O1 C7 1.364(4)
O1 C8 1.426(5)
O2 C14 1.363(4)
O2 C15 1.425(5)
O3 C21 1.342(4)
O3 C22 1.424(4)
N1 C23 1.345(4)
N1 C1 1.407(4)
N1 C2 1.457(4)
N2 C1 1.341(4)
N2 C9 1.416(4)
N2 H2 0.93(4)
N3 C1 1.302(4)
N3 C16 1.356(5)
C2 C3 1.365(5)
C2 C7 1.389(5)
C3 C4 1.390(5)
C3 H3 0.9500
C4 C5 1.366(6)
C4 H4 0.9500
C5 C6 1.390(6)
C5 H5 0.9500
C6 C7 1.373(5)
C6 H6 0.9500
C8 H8A 0.9800
C8 H8B 0.9800
C8 H8C 0.9800
C9 C10 1.378(5)
C9 C14 1.411(5)
C10 C11 1.388(5)
C10 H10 0.9500
C11 C12 1.376(6)
C11 H11 0.9500
C12 C13 1.384(5)
C12 H12 0.9500
C13 C14 1.375(5)
C13 H13 0.9500
C15 H15A 0.9800
C15 H15B 0.9800
C15 H15C 0.9800
C16 C21 1.418(5)
C16 C17 1.421(5)
C17 C23 1.402(5)
C17 C18 1.430(5)
C18 C19 1.353(5)
C18 H18 0.9500
C19 C20 1.422(5)
C19 H19 0.9500
C20 C21 1.369(5)
C20 H20 0.9500
C22 H22A 0.9800
C22 H22B 0.9800
C22 H22C 0.9800
C23 C24 1.486(5)
C24 C29 1.380(5)
C24 C25 1.384(5)
C25 C26 1.394(5)
C25 H25 0.9500
C26 C27 1.381(6)
C26 H26 0.9500
C27 C28 1.371(6)
C27 H27 0.9500
C28 C29 1.393(6)
C28 H28 0.9500
C29 H29 0.9500
B1 F3 1.286(6)
B1 F1 1.287(6)
B1 F2 1.343(6)
B1 F4 1.347(5)

loop_
_geom_torsion_atom_site_label_1
_geom_torsion_atom_site_label_2
_geom_torsion_atom_site_label_3
_geom_torsion_atom_site_label_4
_geom_torsion
C16 N3 C1 N2 -179.3(3)
C16 N3 C1 N1 2.2(5)
C9 N2 C1 N3 -10.3(6)
C9 N2 C1 N1 168.3(3)
C23 N1 C1 N3 -1.0(5)
C2 N1 C1 N3 175.4(3)
C23 N1 C1 N2 -179.6(3)
C2 N1 C1 N2 -3.2(4)
C23 N1 C2 C3 -82.9(4)
C1 N1 C2 C3 100.7(4)
C23 N1 C2 C7 99.4(4)
C1 N1 C2 C7 -77.1(4)
C7 C2 C3 C4 -0.1(5)
N1 C2 C3 C4 -177.7(3)
C2 C3 C4 C5 1.1(5)
C3 C4 C5 C6 -1.2(6)
C4 C5 C6 C7 0.2(6)
C8 O1 C7 C6 -2.6(5)
C8 O1 C7 C2 176.6(4)
C5 C6 C7 O1 -180.0(3)
C5 C6 C7 C2 0.8(5)
C3 C2 C7 O1 179.8(3)
N1 C2 C7 O1 -2.5(4)
C3 C2 C7 C6 -0.9(5)
N1 C2 C7 C6 176.8(3)
C1 N2 C9 C10 8.7(6)
C1 N2 C9 C14 -170.6(3)
C14 C9 C10 C11 1.4(5)
N2 C9 C10 C11 -177.9(3)
C9 C10 C11 C12 -3.5(5)
C10 C11 C12 C13 3.2(6)
C11 C12 C13 C14 -0.7(5)
C15 O2 C14 C13 -11.3(5)
C15 O2 C14 C9 169.1(3)
C12 C13 C14 O2 179.0(3)
C12 C13 C14 C9 -1.4(5)
C10 C9 C14 O2 -179.3(3)
N2 C9 C14 O2 0.0(4)
C10 C9 C14 C13 1.1(5)
N2 C9 C14 C13 -179.6(3)
C1 N3 C16 C21 179.9(3)
C1 N3 C16 C17 -0.7(5)
N3 C16 C17 C23 -1.9(5)
C21 C16 C17 C23 177.4(3)
N3 C16 C17 C18 179.8(3)
C21 C16 C17 C18 -0.9(5)
C23 C17 C18 C19 -179.2(3)
C16 C17 C18 C19 -1.0(5)
C17 C18 C19 C20 2.2(6)
C18 C19 C20 C21 -1.5(6)
C22 O3 C21 C20 -1.1(5)
C22 O3 C21 C16 179.2(3)
C19 C20 C21 O3 179.8(3)
C19 C20 C21 C16 -0.5(5)
N3 C16 C21 O3 0.8(4)
C17 C16 C21 O3 -178.6(3)
N3 C16 C21 C20 -179.0(3)
C17 C16 C21 C20 1.6(5)
C1 N1 C23 C17 -1.7(5)
C2 N1 C23 C17 -178.1(3)
C1 N1 C23 C24 174.7(3)
C2 N1 C23 C24 -1.6(5)
C16 C17 C23 N1 3.0(5)
C18 C17 C23 N1 -178.7(3)
C16 C17 C23 C24 -173.3(3)
C18 C17 C23 C24 5.0(5)
N1 C23 C24 C29 101.5(4)
C17 C23 C24 C29 -82.1(5)
N1 C23 C24 C25 -79.0(4)
C17 C23 C24 C25 97.4(4)
C29 C24 C25 C26 1.8(5)
C23 C24 C25 C26 -177.6(3)
C24 C25 C26 C27 -1.2(5)
C25 C26 C27 C28 0.5(6)
C26 C27 C28 C29 -0.4(6)
C25 C24 C29 C28 -1.7(6)
C23 C24 C29 C28 177.8(3)
C27 C28 C29 C24 1.0(6)
